data_1537683
loop_
_publ_author_name
'Arstad, O.'
'Nowotny, H.'

_publ_section_title
;
 Roentgenographische Untersuchungen im System Mn-P
;
_journal_name_full
;
Zeitschrift fuer Physikalische Chemie, Abteilung B: Chemie der 
Elementarprozesse, Aufbau der Materie
;
_journal_page_first 356
_journal_page_last 358
_journal_volume 38
_journal_year 1937
_chemical_formula_sum 'Mn3 P'
_space_group_IT_number 82
_symmetry_space_group_name_Hall 'I -4'
_symmetry_space_group_name_H-M 'I -4'
_cell_angle_alpha 90
_cell_angle_beta 90
_cell_angle_gamma 90
_cell_formula_units_Z 8
_cell_length_a 9.178
_cell_length_b 9.178
_cell_length_c 4.608
_cell_volume 388.158
_citation_journal_id_ASTM ZPCBAL
_cod_data_source_file Arstad_ZPCBAL_1937_608.cif
_cod_data_source_block Mn3P1
_cod_original_cell_volume 388.1581
_cod_original_formula_sum 'Mn3 P1'
_cod_database_code 1537683

loop_
_symmetry_equiv_pos_as_xyz
x,y,z
y,-x,-z
-x,-y,z
-y,x,-z
x+1/2,y+1/2,z+1/2
y+1/2,-x+1/2,-z+1/2
-x+1/2,-y+1/2,z+1/2
-y+1/2,x+1/2,-z+1/2

loop_
_atom_site_label
_atom_site_type_symbol
_atom_site_fract_x
_atom_site_fract_y
_atom_site_fract_z
_atom_site_occupancy
_atom_site_U_iso_or_equiv
Mn3 Mn 0.164 0.22 0.75 1 0.0
Mn2 Mn 0.363 0.03 0 1 0.0
P1 P 0.29 0.042 0.5 1 0.0
Mn1 Mn 0.08 0.109 0.25 1 0.0
